data_7247848
loop_
_publ_author_name
'Li, Haitao'
'Guo, Zhenwei'
'Liu, Tie'
'Xin, Lianxin'
'Guo, Fang'

_publ_section_title
;
 Solid-state reaction among [CoCl4]2&#x2212;, [CuCl4]2&#x2212; and
 [CuCl4(H2O)]2&#x2212; ions through transmetalation and liquid-assisted
 grinding
;
_journal_issue 3
_journal_name_full CrystEngComm
_journal_page_first 381
_journal_page_last 387
_journal_paper_doi 10.1039/D3CE01038D
_journal_volume 26
_journal_year 2024
_chemical_formula_moiety 'Cl4 Cu, 2(Cl), C14 H22 N4'
_chemical_formula_sum 'C14 H22 Cl6 Cu N4'
_chemical_formula_weight 522.59
_space_group_crystal_system monoclinic
_space_group_IT_number 13
_space_group_name_Hall '-P 2yc'
_space_group_name_H-M_alt 'P 1 2/c 1'
_atom_sites_solution_hydrogens geom
_audit_creation_date 2023-09-19
_audit_creation_method
;
Olex2 1.5
(compiled 2023.03.06 svn.rbb2c1857 for OlexSys, GUI svn.r6748)
;
_audit_update_record
;
2023-11-17 deposited with the CCDC.	2023-12-06 downloaded from the CCDC.
;
_cell_angle_alpha 90
_cell_angle_beta 93.543(3)
_cell_angle_gamma 90
_cell_formula_units_Z 2
_cell_length_a 9.1035(8)
_cell_length_b 5.0596(4)
_cell_length_c 23.3576(19)
_cell_measurement_reflns_used 4761
_cell_measurement_temperature 293.15
_cell_measurement_theta_max 29.85
_cell_measurement_theta_min 2.76
_cell_volume 1073.80(15)
_computing_cell_refinement 'SAINT V8.40A (Bruker, 2019)'
_computing_data_reduction 'SAINT V8.40A (Bruker, 2019)'
_computing_molecular_graphics 'Olex2 1.5 (Dolomanov et al., 2009)'
_computing_publication_material 'Olex2 1.5 (Dolomanov et al., 2009)'
_computing_structure_refinement 'SHELXL 2018/3 (Sheldrick, 2015)'
_computing_structure_solution 'SHELXT 2014/5 (Sheldrick, 2014)'
_diffrn_ambient_temperature 293.15
_diffrn_measured_fraction_theta_full 0.996
_diffrn_measured_fraction_theta_max 0.996
_diffrn_measurement_device_type 'Bruker APEX-II CCD'
_diffrn_measurement_method '\f and \w scans'
_diffrn_radiation_type MoK\a
_diffrn_radiation_wavelength 0.71073
_diffrn_reflns_av_R_equivalents 0.0411
_diffrn_reflns_av_unetI/netI 0.0299
_diffrn_reflns_Laue_measured_fraction_full 0.996
_diffrn_reflns_Laue_measured_fraction_max 0.996
_diffrn_reflns_limit_h_max 10
_diffrn_reflns_limit_h_min -10
_diffrn_reflns_limit_k_max 6
_diffrn_reflns_limit_k_min -6
_diffrn_reflns_limit_l_max 27
_diffrn_reflns_limit_l_min -23
_diffrn_reflns_number 9534
_diffrn_reflns_point_group_measured_fraction_full 0.996
_diffrn_reflns_point_group_measured_fraction_max 0.996
_diffrn_reflns_theta_full 25.000
_diffrn_reflns_theta_max 25.025
_diffrn_reflns_theta_min 2.756
_diffrn_source_current 30.0
_diffrn_source_power 1.5
_diffrn_source_voltage 50.0
_diffrn_standards_number 0
_exptl_absorpt_coefficient_mu 1.770
_exptl_absorpt_correction_T_max 0.7461
_exptl_absorpt_correction_T_min 0.5661
_exptl_absorpt_correction_type none
_exptl_absorpt_process_details
;
SADABS-2016/2 (Bruker,2016/2) was used for absorption correction.
wR2(int) was 0.0831 before and 0.0577 after correction.
The Ratio of minimum to maximum transmission is 0.7587.
The \l/2 correction factor is Not present.
;
_exptl_crystal_colour yellow
_exptl_crystal_colour_primary yellow
_exptl_crystal_density_diffrn 1.616
_exptl_crystal_description plate
_exptl_crystal_F_000 530
_exptl_crystal_size_max 0.2
_exptl_crystal_size_mid 0.2
_exptl_crystal_size_min 0.18
_refine_diff_density_max 1.128
_refine_diff_density_min -0.410
_refine_diff_density_rms 0.087
_refine_ls_extinction_method none
_refine_ls_goodness_of_fit_ref 1.119
_refine_ls_hydrogen_treatment constr
_refine_ls_matrix_type full
_refine_ls_number_parameters 120
_refine_ls_number_reflns 1882
_refine_ls_number_restraints 0
_refine_ls_restrained_S_all 1.119
_refine_ls_R_factor_all 0.0478
_refine_ls_R_factor_gt 0.0394
_refine_ls_shift/su_max 0.000
_refine_ls_shift/su_mean 0.000
_refine_ls_structure_factor_coef Fsqd
_refine_ls_weighting_details 'w=1/[\s^2^(Fo^2^)+(0.0371P)^2^+2.5157P] where P=(Fo^2^+2Fc^2^)/3'
_refine_ls_weighting_scheme calc
_refine_ls_wR_factor_gt 0.0985
_refine_ls_wR_factor_ref 0.1034
_reflns_Friedel_coverage 0.000
_reflns_number_gt 1640
_reflns_number_total 1882
_reflns_threshold_expression 'I > 2\s(I)'
_cod_data_source_file d3ce01038d2.cif
_cod_data_source_block 230919_l1_0m_a
_cod_depositor_comments 'Adding full bibliography for 7247846--7247849.cif.'
_cod_database_code 7247848
_shelx_shelxl_version_number 2018/3
_shelx_space_group_comment
;
The symmetry employed for this shelxl refinement is uniquely defined
by the following loop, which should always be used as a source of
symmetry information in preference to the above space-group names.
They are only intended as comments.
;
_shelx_estimated_absorpt_t_max 0.741
_shelx_estimated_absorpt_t_min 0.719
_olex2_refinement_description
;
1. Fixed Uiso
 At 1.2 times of:
  All C(H) groups, All C(H,H) groups, All N(H) groups, All N(H,H) groups
2. Others
 Sof(Cu1A)=0.5*(1-FVAR(2))
 Sof(Cu1)=0.5*FVAR(2)
3.a Secondary CH2 refined with riding coordinates:
 N2(H2A,H2B), C6(H6A,H6B), C7(H7A,H7B)
3.b Aromatic/amide H refined with riding coordinates:
 N1(H1), C1(H1A), C2(H2), C4(H4), C5(H5)
;
_olex2_submission_special_instructions 'No special instructions were received'

loop_
_space_group_symop_operation_xyz
'x, y, z'
'-x, y, -z+1/2'
'-x, -y, -z'
'x, -y, z-1/2'

loop_
_atom_site_label
_atom_site_type_symbol
_atom_site_fract_x
_atom_site_fract_y
_atom_site_fract_z
_atom_site_U_iso_or_equiv
_atom_site_adp_type
_atom_site_occupancy
_atom_site_site_symmetry_order
_atom_site_calc_flag
_atom_site_refinement_flags_posn
_atom_site_refinement_flags_adp
_atom_site_refinement_flags_occupancy
_atom_site_disorder_assembly
_atom_site_disorder_group
Cu1 Cu 0.000000 -0.14093(14) 0.250000 0.0300(2) Uani 0.963(2) 2 d S T P A 1
Cu1A Cu 0.000000 0.140(3) 0.250000 0.012(5) Uani 0.037(2) 2 d S T P A 2
Cl1 Cl -0.23240(11) -0.2821(2) 0.25442(4) 0.0407(3) Uani 1 1 d . . . . .
Cl2 Cl 0.02872(11) 0.0188(2) 0.34140(4) 0.0443(3) Uani 1 1 d . . . . .
Cl3 Cl 0.71807(11) 0.99809(18) 0.51247(4) 0.0367(3) Uani 1 1 d . . . . .
N1 N 0.3448(4) 0.2794(9) 0.35077(17) 0.0522(11) Uani 1 1 d . . . . .
H1 H 0.256334 0.226358 0.342311 0.063 Uiso 1 1 calc R U . . .
N2 N 0.8212(3) 0.5004(6) 0.45490(12) 0.0236(6) Uani 1 1 d . . . . .
H2A H 0.786388 0.347957 0.467401 0.028 Uiso 1 1 calc R U . . .
H2B H 0.779465 0.630465 0.473765 0.028 Uiso 1 1 calc R U . . .
C1 C 0.3651(5) 0.4835(10) 0.3866(2) 0.0466(12) Uani 1 1 d . . . . .
H1A H 0.285089 0.569312 0.401101 0.056 Uiso 1 1 calc R U . . .
C2 C 0.5058(4) 0.5642(9) 0.40146(17) 0.0379(10) Uani 1 1 d . . . . .
H2 H 0.521767 0.701204 0.427661 0.045 Uiso 1 1 calc R U . . .
C3 C 0.6237(4) 0.4449(8) 0.37811(15) 0.0292(8) Uani 1 1 d . . . . .
C4 C 0.5973(5) 0.2363(9) 0.34037(18) 0.0407(10) Uani 1 1 d . . . . .
H4 H 0.675172 0.152504 0.323832 0.049 Uiso 1 1 calc R U . . .
C5 C 0.4548(6) 0.1544(10) 0.3276(2) 0.0530(13) Uani 1 1 d . . . . .
H5 H 0.435698 0.012495 0.302953 0.064 Uiso 1 1 calc R U . . .
C6 C 0.7801(4) 0.5275(8) 0.39234(16) 0.0319(9) Uani 1 1 d . . . . .
H6A H 0.845290 0.419287 0.370846 0.038 Uiso 1 1 calc R U . . .
H6B H 0.792666 0.709996 0.380895 0.038 Uiso 1 1 calc R U . . .
C7 C 0.9840(4) 0.5089(8) 0.46771(15) 0.0293(8) Uani 1 1 d . . . . .
H7A H 1.023642 0.672337 0.453365 0.035 Uiso 1 1 calc R U . . .
H7B H 1.030298 0.362459 0.448962 0.035 Uiso 1 1 calc R U . . .

loop_
_atom_site_aniso_label
_atom_site_aniso_U_11
_atom_site_aniso_U_22
_atom_site_aniso_U_33
_atom_site_aniso_U_23
_atom_site_aniso_U_13
_atom_site_aniso_U_12
Cu1 0.0244(4) 0.0427(5) 0.0227(4) 0.000 -0.0014(3) 0.000
Cu1A 0.006(7) 0.010(8) 0.020(8) 0.000 0.001(5) 0.000
Cl1 0.0317(5) 0.0555(7) 0.0343(5) 0.0037(5) -0.0041(4) -0.0086(4)
Cl2 0.0313(5) 0.0686(8) 0.0335(6) -0.0167(5) 0.0053(4) -0.0160(5)
Cl3 0.0418(6) 0.0289(5) 0.0401(6) -0.0015(4) 0.0079(4) -0.0025(4)
N1 0.032(2) 0.078(3) 0.044(2) 0.018(2) -0.0142(17) -0.027(2)
N2 0.0194(15) 0.0261(15) 0.0247(16) -0.0005(12) -0.0027(12) -0.0018(12)
C1 0.026(2) 0.070(3) 0.044(3) 0.008(2) 0.0026(19) -0.002(2)
C2 0.028(2) 0.052(3) 0.033(2) -0.0027(19) -0.0005(17) -0.0028(19)
C3 0.0262(19) 0.039(2) 0.0215(18) 0.0045(16) -0.0025(15) -0.0030(16)
C4 0.045(2) 0.040(2) 0.036(2) -0.0054(19) -0.0040(19) -0.0025(19)
C5 0.066(3) 0.050(3) 0.042(3) 0.001(2) -0.013(2) -0.024(3)
C6 0.0211(19) 0.051(2) 0.0234(19) 0.0016(17) -0.0025(15) -0.0034(17)
C7 0.0182(18) 0.043(2) 0.026(2) -0.0005(16) -0.0049(14) -0.0015(15)

loop_
_atom_type_symbol
_atom_type_description
_atom_type_scat_dispersion_real
_atom_type_scat_dispersion_imag
_atom_type_scat_source
C C 0.0033 0.0016 'International Tables Vol C Tables 4.2.6.8 and 6.1.1.4'
H H 0.0000 0.0000 'International Tables Vol C Tables 4.2.6.8 and 6.1.1.4'
Cl Cl 0.1484 0.1585 'International Tables Vol C Tables 4.2.6.8 and 6.1.1.4'
Cu Cu 0.3201 1.2651 'International Tables Vol C Tables 4.2.6.8 and 6.1.1.4'
N N 0.0061 0.0033 'International Tables Vol C Tables 4.2.6.8 and 6.1.1.4'

loop_
_geom_angle_atom_site_label_1
_geom_angle_atom_site_label_2
_geom_angle_atom_site_label_3
_geom_angle
_geom_angle_site_symmetry_1
_geom_angle_site_symmetry_3
_geom_angle_publ_flag
Cl1 Cu1 Cl1 142.83(7) 2 . ?
Cl1 Cu1 Cl2 97.11(4) 2 2 ?
Cl1 Cu1 Cl2 95.85(4) . 2 ?
Cl1 Cu1 Cl2 95.85(4) 2 . ?
Cl1 Cu1 Cl2 97.11(4) . . ?
Cl2 Cu1 Cl2 138.52(7) . 2 ?
Cl2 Cu1A Cl2 147.9(7) 2 . ?
C1 N1 H1 118.5 . . ?
C5 N1 H1 118.5 . . ?
C5 N1 C1 123.0(4) . . ?
H2A N2 H2B 107.9 . . ?
C6 N2 H2A 109.2 . . ?
C6 N2 H2B 109.2 . . ?
C6 N2 C7 112.3(3) . . ?
C7 N2 H2A 109.2 . . ?
C7 N2 H2B 109.2 . . ?
N1 C1 H1A 120.6 . . ?
N1 C1 C2 118.8(4) . . ?
C2 C1 H1A 120.6 . . ?
C1 C2 H2 119.7 . . ?
C1 C2 C3 120.6(4) . . ?
C3 C2 H2 119.7 . . ?
C2 C3 C4 118.6(4) . . ?
C2 C3 C6 122.9(4) . . ?
C4 C3 C6 118.5(4) . . ?
C3 C4 H4 120.3 . . ?
C5 C4 C3 119.4(4) . . ?
C5 C4 H4 120.3 . . ?
N1 C5 C4 119.5(4) . . ?
N1 C5 H5 120.2 . . ?
C4 C5 H5 120.2 . . ?
N2 C6 C3 111.6(3) . . ?
N2 C6 H6A 109.3 . . ?
N2 C6 H6B 109.3 . . ?
C3 C6 H6A 109.3 . . ?
C3 C6 H6B 109.3 . . ?
H6A C6 H6B 108.0 . . ?
N2 C7 C7 108.9(4) . 3_766 ?
N2 C7 H7A 109.9 . . ?
N2 C7 H7B 109.9 . . ?
C7 C7 H7A 109.9 3_766 . ?
C7 C7 H7B 109.9 3_766 . ?
H7A C7 H7B 108.3 . . ?

loop_
_geom_bond_atom_site_label_1
_geom_bond_atom_site_label_2
_geom_bond_distance
_geom_bond_site_symmetry_2
_geom_bond_publ_flag
Cu1 Cl1 2.2414(10) 2 ?
Cu1 Cl1 2.2415(10) . ?
Cu1 Cl2 2.2827(10) . ?
Cu1 Cl2 2.2827(10) 2 ?
Cu1A Cl2 2.221(4) 2 ?
Cu1A Cl2 2.221(4) . ?
N1 H1 0.8600 . ?
N1 C1 1.334(6) . ?
N1 C5 1.327(7) . ?
N2 H2A 0.8900 . ?
N2 H2B 0.8900 . ?
N2 C6 1.492(5) . ?
N2 C7 1.495(4) . ?
C1 H1A 0.9300 . ?
C1 C2 1.369(6) . ?
C2 H2 0.9300 . ?
C2 C3 1.373(6) . ?
C3 C4 1.386(6) . ?
C3 C6 1.502(5) . ?
C4 H4 0.9300 . ?
C4 C5 1.377(7) . ?
C5 H5 0.9300 . ?
C6 H6A 0.9700 . ?
C6 H6B 0.9700 . ?
C7 C7 1.521(7) 3_766 ?
C7 H7A 0.9700 . ?
C7 H7B 0.9700 . ?

loop_
_geom_torsion_atom_site_label_1
_geom_torsion_atom_site_label_2
_geom_torsion_atom_site_label_3
_geom_torsion_atom_site_label_4
_geom_torsion
_geom_torsion_site_symmetry_1
_geom_torsion_site_symmetry_2
_geom_torsion_site_symmetry_3
_geom_torsion_site_symmetry_4
_geom_torsion_publ_flag
N1 C1 C2 C3 2.8(7) . . . . ?
C1 N1 C5 C4 -0.2(7) . . . . ?
C1 C2 C3 C4 -1.8(6) . . . . ?
C1 C2 C3 C6 179.2(4) . . . . ?
C2 C3 C4 C5 -0.3(6) . . . . ?
C2 C3 C6 N2 59.7(5) . . . . ?
C3 C4 C5 N1 1.3(7) . . . . ?
C4 C3 C6 N2 -119.3(4) . . . . ?
C5 N1 C1 C2 -1.8(7) . . . . ?
C6 N2 C7 C7 177.8(4) . . . 3_766 ?
C6 C3 C4 C5 178.8(4) . . . . ?
C7 N2 C6 C3 164.2(3) . . . . ?
